data_7211499
loop_
_publ_author_name
'Hern\'andez-Altamirano, Ra\'ul'
'Mena-Cervantes, Violeta Y.'
'Perez-Miranda, Sandra'
'Fern\'andez, Francisco J.'
'Flores-Sandoval, Cesar Andres'
'Barba, Victor'
'Beltr\'an, Hiram I.'
'Zamudio-Rivera, Luis S.'

_publ_section_title
;
 Molecular design and QSAR study of low acute toxicity biocides with
 4,4&#x2032;-dimorpholyl-methane core obtained by microwave-assisted
 synthesis
;
_journal_issue 6
_journal_name_full 'Green Chemistry'
_journal_page_first 1036
_journal_paper_doi 10.1039/b905153h
_journal_volume 12
_journal_year 2010
_chemical_formula_moiety 'C14 H21 N3 O2'
_chemical_formula_sum 'C14 H21 N3 O2'
_chemical_formula_weight 263.34
_chemical_name_common 4,4'-(pyridin-2-ylmethylene)dimorpholine
_chemical_name_systematic 4,4'-(pyridin-2-ylmethylene)dimorpholine
_space_group_IT_number 14
_symmetry_cell_setting monoclinic
_symmetry_space_group_name_Hall '-P 2ybc'
_symmetry_space_group_name_H-M 'P 1 21/c 1'
_atom_sites_solution_hydrogens geom
_atom_sites_solution_primary direct
_atom_sites_solution_secondary difmap
_audit_creation_method SHELXL-97
_cell_angle_alpha 90.00
_cell_angle_beta 104.544(4)
_cell_angle_gamma 90.00
_cell_formula_units_Z 4
_cell_length_a 15.067(3)
_cell_length_b 10.150(2)
_cell_length_c 9.665(2)
_cell_measurement_reflns_used 2237
_cell_measurement_temperature 293(2)
_cell_measurement_theta_max 1.40
_cell_measurement_theta_min 24.00
_cell_volume 1430.7(5)
_computing_cell_refinement 'Bruker SMART'
_computing_data_collection 'Bruker SMART'
_computing_data_reduction 'Bruker SAINT'
_computing_molecular_graphics 'Ortep-3 for Windows (Farrugia, 1997)'
_computing_publication_material 'WinGX publication routines (Farrugia, 1999)'
_computing_structure_refinement 'SHELXL-97 (Sheldrick, 1997)'
_computing_structure_solution 'SHELXS-97 (Sheldrick, 1990)'
_diffrn_ambient_temperature 293(2)
_diffrn_measured_fraction_theta_full 0.996
_diffrn_measured_fraction_theta_max 0.996
_diffrn_measurement_device_type 'CCD area detector'
_diffrn_measurement_method 'phi and omega scans'
_diffrn_radiation_monochromator graphite
_diffrn_radiation_source 'fine-focus sealed tube'
_diffrn_radiation_type MoK\a
_diffrn_radiation_wavelength 0.71073
_diffrn_reflns_av_R_equivalents 0.0272
_diffrn_reflns_av_sigmaI/netI 0.0250
_diffrn_reflns_limit_h_max 17
_diffrn_reflns_limit_h_min -16
_diffrn_reflns_limit_k_max 11
_diffrn_reflns_limit_k_min -11
_diffrn_reflns_limit_l_max 11
_diffrn_reflns_limit_l_min -11
_diffrn_reflns_number 8409
_diffrn_reflns_theta_full 24.00
_diffrn_reflns_theta_max 24.00
_diffrn_reflns_theta_min 1.40
_exptl_absorpt_coefficient_mu 0.083
_exptl_absorpt_correction_type none
_exptl_crystal_colour colorless
_exptl_crystal_density_diffrn 1.223
_exptl_crystal_density_method 'not measured'
_exptl_crystal_description prism
_exptl_crystal_F_000 568
_exptl_crystal_size_max 0.36
_exptl_crystal_size_mid 0.24
_exptl_crystal_size_min 0.20
_refine_diff_density_max 0.130
_refine_diff_density_min -0.106
_refine_diff_density_rms 0.027
_refine_ls_extinction_method none
_refine_ls_goodness_of_fit_ref 1.125
_refine_ls_hydrogen_treatment refxyz
_refine_ls_matrix_type full
_refine_ls_number_parameters 172
_refine_ls_number_reflns 2232
_refine_ls_number_restraints 0
_refine_ls_restrained_S_all 1.125
_refine_ls_R_factor_all 0.0592
_refine_ls_R_factor_gt 0.0474
_refine_ls_shift/su_max 0.000
_refine_ls_shift/su_mean 0.000
_refine_ls_structure_factor_coef Fsqd
_refine_ls_weighting_details 'calc w=1/[\s^2^(Fo^2^)+(0.0408P)^2^+0.3022P] where P=(Fo^2^+2Fc^2^)/3'
_refine_ls_weighting_scheme calc
_refine_ls_wR_factor_gt 0.1036
_refine_ls_wR_factor_ref 0.1097
_reflns_number_gt 1864
_reflns_number_total 2232
_reflns_threshold_expression >2sigma(I)
_cod_data_source_file b905153h.txt
_cod_data_source_block vic24a1
_cod_original_cell_volume 1430.8(5)
_cod_database_code 7211499

loop_
_symmetry_equiv_pos_as_xyz
'x, y, z'
'-x, y+1/2, -z+1/2'
'-x, -y, -z'
'x, -y-1/2, z-1/2'

loop_
_atom_site_label
_atom_site_type_symbol
_atom_site_fract_x
_atom_site_fract_y
_atom_site_fract_z
_atom_site_U_iso_or_equiv
_atom_site_adp_type
_atom_site_occupancy
_atom_site_symmetry_multiplicity
_atom_site_calc_flag
_atom_site_refinement_flags
C1 C 0.76808(12) 0.49550(18) 0.67614(18) 0.0470(5) Uani 1 1 d .
H1 H 0.7889 0.4076 0.6565 0.056 Uiso 1 1 calc R
C1A C 0.80925(14) 0.4364(2) 0.9267(2) 0.0647(6) Uani 1 1 d .
H1A1 H 0.8630 0.4923 0.9415 0.078 Uiso 1 1 calc R
H1A2 H 0.8264 0.3486 0.9032 0.078 Uiso 1 1 calc R
C1B C 0.70167(14) 0.4947(2) 0.4175(2) 0.0599(5) Uani 1 1 d .
H1B1 H 0.7211 0.4036 0.4185 0.072 Uiso 1 1 calc R
H1B2 H 0.7482 0.5495 0.3930 0.072 Uiso 1 1 calc R
C2 C 0.84865(12) 0.58897(18) 0.69381(18) 0.0481(5) Uani 1 1 d .
C2A C 0.77660(15) 0.4312(2) 1.0616(2) 0.0700(6) Uani 1 1 d .
H2A1 H 0.8255 0.3975 1.1389 0.084 Uiso 1 1 calc R
H2A2 H 0.7620 0.5196 1.0869 0.084 Uiso 1 1 calc R
C2B C 0.61199(16) 0.5126(3) 0.3089(2) 0.0721(6) Uani 1 1 d .
H2B1 H 0.6193 0.4890 0.2152 0.087 Uiso 1 1 calc R
H2B2 H 0.5667 0.4539 0.3313 0.087 Uiso 1 1 calc R
C3 C 0.85268(14) 0.7067(2) 0.7679(2) 0.0597(5) Uani 1 1 d .
H3 H 0.8075 0.7274 0.8146 0.072 Uiso 1 1 calc R
C3A C 0.62820(14) 0.3966(2) 0.9300(2) 0.0670(6) Uani 1 1 d .
H3A1 H 0.6095 0.4838 0.9526 0.080 Uiso 1 1 calc R
H3A2 H 0.5755 0.3387 0.9177 0.080 Uiso 1 1 calc R
C3B C 0.57021(14) 0.6807(2) 0.4430(2) 0.0663(6) Uani 1 1 d .
H3B1 H 0.5241 0.6253 0.4679 0.080 Uiso 1 1 calc R
H3B2 H 0.5493 0.7713 0.4404 0.080 Uiso 1 1 calc R
C4 C 0.92344(15) 0.7920(2) 0.7718(2) 0.0701(6) Uani 1 1 d .
H4 H 0.9268 0.8718 0.8201 0.084 Uiso 1 1 calc R
C4A C 0.65715(13) 0.4027(2) 0.7919(2) 0.0581(5) Uani 1 1 d .
H4A1 H 0.6716 0.3148 0.7648 0.070 Uiso 1 1 calc R
H4A2 H 0.6072 0.4370 0.7167 0.070 Uiso 1 1 calc R
C4B C 0.65914(14) 0.66701(19) 0.5555(2) 0.0577(5) Uani 1 1 d .
H4B1 H 0.7047 0.7260 0.5344 0.069 Uiso 1 1 calc R
H4B2 H 0.6502 0.6903 0.6483 0.069 Uiso 1 1 calc R
C5 C 0.98911(15) 0.7577(2) 0.7033(2) 0.0722(6) Uani 1 1 d .
H5 H 1.0382 0.8135 0.7046 0.087 Uiso 1 1 calc R
C6 C 0.98136(14) 0.6399(2) 0.6328(2) 0.0669(6) Uani 1 1 d .
H6 H 1.0265 0.6175 0.5867 0.080 Uiso 1 1 calc R
N1 N 0.91245(10) 0.55462(16) 0.62636(17) 0.0558(4) Uani 1 1 d .
N1A N 0.73757(9) 0.48775(14) 0.80878(15) 0.0472(4) Uani 1 1 d .
N1B N 0.69075(10) 0.53128(14) 0.55743(14) 0.0454(4) Uani 1 1 d .
O1A O 0.69869(10) 0.35057(14) 1.04587(14) 0.0693(4) Uani 1 1 d .
O1B O 0.57985(10) 0.64461(17) 0.30562(15) 0.0756(5) Uani 1 1 d .

loop_
_atom_site_aniso_label
_atom_site_aniso_U_11
_atom_site_aniso_U_22
_atom_site_aniso_U_33
_atom_site_aniso_U_23
_atom_site_aniso_U_13
_atom_site_aniso_U_12
C1 0.0537(11) 0.0430(10) 0.0493(10) -0.0019(8) 0.0224(9) -0.0001(9)
C1A 0.0599(12) 0.0778(15) 0.0580(12) 0.0135(11) 0.0177(10) 0.0024(11)
C1B 0.0663(13) 0.0701(14) 0.0499(11) -0.0086(10) 0.0271(10) -0.0034(11)
C2 0.0494(11) 0.0525(11) 0.0450(10) 0.0034(8) 0.0165(8) -0.0012(9)
C2A 0.0705(14) 0.0870(17) 0.0510(12) 0.0129(11) 0.0126(10) 0.0010(13)
C2B 0.0791(15) 0.0970(19) 0.0434(11) -0.0118(11) 0.0209(11) -0.0083(14)
C3 0.0624(12) 0.0612(13) 0.0593(12) -0.0097(10) 0.0227(10) -0.0096(11)
C3A 0.0680(14) 0.0829(16) 0.0562(13) 0.0057(11) 0.0270(11) -0.0109(12)
C3B 0.0709(14) 0.0636(14) 0.0645(14) 0.0046(10) 0.0172(11) 0.0043(11)
C4 0.0757(15) 0.0676(15) 0.0652(13) -0.0098(11) 0.0145(11) -0.0225(12)
C4A 0.0619(12) 0.0656(13) 0.0521(11) 0.0000(9) 0.0242(10) -0.0149(10)
C4B 0.0651(12) 0.0534(12) 0.0563(12) -0.0044(9) 0.0185(10) -0.0001(10)
C5 0.0583(13) 0.0842(17) 0.0719(14) 0.0065(13) 0.0124(11) -0.0249(12)
C6 0.0490(12) 0.0908(17) 0.0648(14) 0.0091(12) 0.0213(10) -0.0050(12)
N1 0.0483(9) 0.0648(11) 0.0593(10) 0.0039(8) 0.0226(8) 0.0012(8)
N1A 0.0492(9) 0.0524(9) 0.0430(8) 0.0019(7) 0.0173(7) -0.0035(7)
N1B 0.0543(9) 0.0446(9) 0.0418(8) -0.0054(6) 0.0203(7) -0.0033(7)
O1A 0.0851(11) 0.0711(10) 0.0577(9) 0.0147(7) 0.0292(8) -0.0009(8)
O1B 0.0795(10) 0.0952(12) 0.0521(9) 0.0171(8) 0.0169(8) -0.0048(9)

loop_
_atom_type_symbol
_atom_type_description
_atom_type_scat_dispersion_real
_atom_type_scat_dispersion_imag
_atom_type_scat_source
C C 0.0033 0.0016 'International Tables Vol C Tables 4.2.6.8 and 6.1.1.4'
H H 0.0000 0.0000 'International Tables Vol C Tables 4.2.6.8 and 6.1.1.4'
N N 0.0061 0.0033 'International Tables Vol C Tables 4.2.6.8 and 6.1.1.4'
O O 0.0106 0.0060 'International Tables Vol C Tables 4.2.6.8 and 6.1.1.4'

loop_
_geom_angle_atom_site_label_1
_geom_angle_atom_site_label_2
_geom_angle_atom_site_label_3
_geom_angle
N1B C1 N1A 109.64(13)
N1B C1 C2 113.02(14)
N1A C1 C2 110.64(14)
N1B C1 H1 107.8
N1A C1 H1 107.8
C2 C1 H1 107.8
N1A C1A C2A 110.53(16)
N1A C1A H1A1 109.5
C2A C1A H1A1 109.5
N1A C1A H1A2 109.5
C2A C1A H1A2 109.5
H1A1 C1A H1A2 108.1
N1B C1B C2B 109.16(15)
N1B C1B H1B1 109.8
C2B C1B H1B1 109.8
N1B C1B H1B2 109.8
C2B C1B H1B2 109.8
H1B1 C1B H1B2 108.3
N1 C2 C3 122.22(17)
N1 C2 C1 115.82(16)
C3 C2 C1 121.84(16)
O1A C2A C1A 111.86(18)
O1A C2A H2A1 109.2
C1A C2A H2A1 109.2
O1A C2A H2A2 109.2
C1A C2A H2A2 109.2
H2A1 C2A H2A2 107.9
O1B C2B C1B 111.82(18)
O1B C2B H2B1 109.3
C1B C2B H2B1 109.3
O1B C2B H2B2 109.3
C1B C2B H2B2 109.3
H2B1 C2B H2B2 107.9
C4 C3 C2 119.57(19)
C4 C3 H3 120.2
C2 C3 H3 120.2
O1A C3A C4A 112.83(17)
O1A C3A H3A1 109.0
C4A C3A H3A1 109.0
O1A C3A H3A2 109.0
C4A C3A H3A2 109.0
H3A1 C3A H3A2 107.8
O1B C3B C4B 111.72(16)
O1B C3B H3B1 109.3
C4B C3B H3B1 109.3
O1B C3B H3B2 109.3
C4B C3B H3B2 109.3
H3B1 C3B H3B2 107.9
C5 C4 C3 118.6(2)
C5 C4 H4 120.7
C3 C4 H4 120.7
N1A C4A C3A 109.99(16)
N1A C4A H4A1 109.7
C3A C4A H4A1 109.7
N1A C4A H4A2 109.7
C3A C4A H4A2 109.7
H4A1 C4A H4A2 108.2
N1B C4B C3B 109.02(16)
N1B C4B H4B1 109.9
C3B C4B H4B1 109.9
N1B C4B H4B2 109.9
C3B C4B H4B2 109.9
H4B1 C4B H4B2 108.3
C6 C5 C4 118.9(2)
C6 C5 H5 120.6
C4 C5 H5 120.6
N1 C6 C5 123.8(2)
N1 C6 H6 118.1
C5 C6 H6 118.1
C2 N1 C6 116.90(18)
C1A N1A C4A 107.86(15)
C1A N1A C1 111.66(14)
C4A N1A C1 111.50(14)
C1B N1B C4B 110.06(15)
C1B N1B C1 114.43(14)
C4B N1B C1 116.05(14)
C2A O1A C3A 109.49(15)
C3B O1B C2B 109.67(15)

loop_
_geom_bond_atom_site_label_1
_geom_bond_atom_site_label_2
_geom_bond_distance
C1 N1B 1.461(2)
C1 N1A 1.469(2)
C1 C2 1.516(2)
C1 H1 0.9800
C1A N1A 1.455(2)
C1A C2A 1.506(3)
C1A H1A1 0.9700
C1A H1A2 0.9700
C1B N1B 1.451(2)
C1B C2B 1.499(3)
C1B H1B1 0.9700
C1B H1B2 0.9700
C2 N1 1.336(2)
C2 C3 1.386(3)
C2A O1A 1.407(2)
C2A H2A1 0.9700
C2A H2A2 0.9700
C2B O1B 1.422(3)
C2B H2B1 0.9700
C2B H2B2 0.9700
C3 C4 1.367(3)
C3 H3 0.9300
C3A O1A 1.415(2)
C3A C4A 1.506(2)
C3A H3A1 0.9700
C3A H3A2 0.9700
C3B O1B 1.419(2)
C3B C4B 1.505(3)
C3B H3B1 0.9700
C3B H3B2 0.9700
C4 C5 1.367(3)
C4 H4 0.9300
C4A N1A 1.463(2)
C4A H4A1 0.9700
C4A H4A2 0.9700
C4B N1B 1.456(2)
C4B H4B1 0.9700
C4B H4B2 0.9700
C5 C6 1.367(3)
C5 H5 0.9300
C6 N1 1.341(2)
C6 H6 0.9300

loop_
_geom_torsion_atom_site_label_1
_geom_torsion_atom_site_label_2
_geom_torsion_atom_site_label_3
_geom_torsion_atom_site_label_4
_geom_torsion
N1B C1 C2 N1 -92.84(18)
N1A C1 C2 N1 143.78(16)
N1B C1 C2 C3 83.2(2)
N1A C1 C2 C3 -40.1(2)
N1A C1A C2A O1A 59.5(2)
N1B C1B C2B O1B 58.4(2)
N1 C2 C3 C4 0.6(3)
C1 C2 C3 C4 -175.17(18)
C2 C3 C4 C5 -0.7(3)
O1A C3A C4A N1A -57.7(2)
O1B C3B C4B N1B -58.2(2)
C3 C4 C5 C6 0.4(3)
C4 C5 C6 N1 0.1(3)
C3 C2 N1 C6 -0.2(3)
C1 C2 N1 C6 175.85(16)
C5 C6 N1 C2 -0.1(3)
C2A C1A N1A C4A -57.9(2)
C2A C1A N1A C1 179.26(16)
C3A C4A N1A C1A 56.8(2)
C3A C4A N1A C1 179.69(16)
N1B C1 N1A C1A 172.80(15)
C2 C1 N1A C1A -61.89(19)
N1B C1 N1A C4A 52.06(19)
C2 C1 N1A C4A 177.37(15)
C2B C1B N1B C4B -58.0(2)
C2B C1B N1B C1 169.24(16)
C3B C4B N1B C1B 57.84(19)
C3B C4B N1B C1 -170.20(14)
N1A C1 N1B C1B -157.89(15)
C2 C1 N1B C1B 78.18(19)
N1A C1 N1B C4B 72.21(18)
C2 C1 N1B C4B -51.72(19)
C1A C2A O1A C3A -56.9(2)
C4A C3A O1A C2A 56.7(2)
C4B C3B O1B C2B 57.9(2)
C1B C2B O1B C3B -58.0(2)
